data_7013378
loop_
_publ_author_name
'Kujime, Masato'
'Hikichi, Shiro'
'Akita, Munetaka'

_publ_section_title
;
 Interaction of hydroperoxopalladium complexes, (TpR)(py)Pd?OOH, with
 hydroxo-nickel and -cobalt complexes, [(&#xFFFD;-OH)(MTpR?)]2 (M = Ni,
 Co), leading to oxidative dehydrogenation of the saturated hydrocarbyl
 moiety in the ancillary ligand (TpiPr2)Electronic supplementary
 information (ESI) available: Fig. 4: 1H NMR monitoring of the reaction
 of 2iPr2 and 4iPr2(Ni) at ?20 &#xFFFD;C. See
 http://www.rsc.org/suppdata/dt/b3/b307262m/
;
_journal_issue 18
_journal_name_full 'Dalton Transactions'
_journal_page_first 3506
_journal_paper_doi 10.1039/b307262m
_journal_year 2003
_chemical_formula_moiety 'C50 H80 B2 N16 O2 Ni Pd '
_chemical_formula_sum 'C50 H80 B2 N16 Ni O2 Pd'
_chemical_formula_weight 1124.01
_space_group_IT_number 2
_symmetry_cell_setting triclinic
_symmetry_Int_Tables_number 2
_symmetry_space_group_name_Hall '-P 1'
_symmetry_space_group_name_H-M 'P -1'
_audit_creation_date 'Thu Jul 17 20:22:46 2003'
_audit_creation_method 'by teXsan'
_cell_angle_alpha 101.662(4)
_cell_angle_beta 112.767(3)
_cell_angle_gamma 89.006(5)
_cell_formula_units_Z 2
_cell_length_a 13.254(1)
_cell_length_b 21.125(2)
_cell_length_c 12.1299(8)
_cell_measurement_reflns_used 9023
_cell_measurement_temperature 213.2
_cell_measurement_theta_max 27.4
_cell_measurement_theta_min 1.7
_cell_volume 3060.0(4)
_computing_cell_refinement PROCESS-AUTO
_computing_data_collection PROCESS-AUTO
_computing_data_reduction 'teXsan Ver. 1.11'
_computing_publication_material 'teXsan Ver. 1.11'
_computing_structure_refinement SHELXL97
_computing_structure_solution DirectMethod
_diffrn_detector_area_resol_mean 10.00
_diffrn_measurement_device_type 'Rigaku RAXIS-IV Imaging Plate'
_diffrn_measurement_method \w
_diffrn_radiation_type 'Mo K\a'
_diffrn_radiation_wavelength 0.7107
_diffrn_reflns_av_R_equivalents 0.000
_diffrn_reflns_limit_h_max 16
_diffrn_reflns_limit_h_min 0
_diffrn_reflns_limit_k_max 27
_diffrn_reflns_limit_k_min -27
_diffrn_reflns_limit_l_max 14
_diffrn_reflns_limit_l_min -15
_diffrn_reflns_number 22208
_diffrn_reflns_theta_max 27.49
_exptl_absorpt_coefficient_mu 0.650
_exptl_absorpt_correction_T_max 0.937
_exptl_absorpt_correction_T_min 0.780
_exptl_absorpt_correction_type multi-scan
_exptl_absorpt_process_details '(Higashi, 1995)'
_exptl_crystal_colour unknown
_exptl_crystal_density_diffrn 1.220
_exptl_crystal_density_method 'not measured'
_exptl_crystal_description unknown
_exptl_crystal_size_max 0.100
_exptl_crystal_size_mid 0.100
_exptl_crystal_size_min 0.100
_refine_diff_density_max 0.60
_refine_diff_density_min -2.00
_refine_ls_extinction_coef 0.0000
_refine_ls_extinction_expression Fc^*^=kFc[1+0.001xFc^2^\l^3^/sin(2\q)]^-1/4^
_refine_ls_extinction_method SHELXL
_refine_ls_goodness_of_fit_ref 1.217
_refine_ls_hydrogen_treatment noref
_refine_ls_number_parameters 657
_refine_ls_number_reflns 8286
_refine_ls_R_factor_gt 0.0786
_refine_ls_shift/su_max 0.0010
_refine_ls_structure_factor_coef Fsqd
_refine_ls_weighting_details 'w = 1/[\s^2^(Fo^2^) + (0.1000P)^2^+0.0000P] where P=(Fo^2^+2Fc^2^)/3'
_refine_ls_weighting_scheme calc
_refine_ls_wR_factor_ref 0.2083
_reflns_number_gt 8286
_reflns_number_total 12561
_reflns_threshold_expression >2.0sigma(I)
_cod_data_source_file b307262m.txt
_cod_data_source_block compound_5b(Ni)
_cod_original_sg_symbol_H-M 'P -1         '
_cod_original_formula_sum 'C50 H80 B2 N16 O2 Ni Pd '
_cod_database_code 7013378

loop_
_symmetry_equiv_pos_as_xyz
x,y,z
-x,-y,-z

loop_
_atom_site_label
_atom_site_type_symbol
_atom_site_fract_x
_atom_site_fract_y
_atom_site_fract_z
_atom_site_U_iso_or_equiv
_atom_site_adp_type
_atom_site_occupancy
_atom_site_calc_flag
_atom_site_refinement_flags
_atom_site_disorder_assembly
_atom_site_disorder_group
Pd(1) Pd 0.71737(3) 0.23837(2) 0.30881(4) 0.0363(1) Uani 1.00 d . . .
Ni(1) Ni 0.49129(6) 0.16345(3) 0.21912(6) 0.0372(2) Uani 1.00 d . . .
O(1) O 0.6389(3) 0.1803(2) 0.3654(3) 0.0415(9) Uani 1.00 d . . .
O(2) O 0.5647(3) 0.2370(2) 0.1807(4) 0.0450(9) Uani 1.00 d . . .
N(11) N 0.3531(4) 0.1478(2) 0.0527(4) 0.039(1) Uani 1.00 d . . .
N(12) N 0.2552(4) 0.1314(2) 0.0571(4) 0.042(1) Uani 1.00 d . . .
N(21) N 0.4347(4) 0.0849(2) 0.2655(4) 0.039(1) Uani 1.00 d . . .
N(22) N 0.3244(4) 0.0785(2) 0.2370(4) 0.039(1) Uani 1.00 d . . .
N(31) N 0.3965(4) 0.2206(2) 0.3009(4) 0.043(1) Uani 1.00 d . . .
N(32) N 0.2903(4) 0.1964(2) 0.2669(4) 0.040(1) Uani 1.00 d . . .
N(41) N 0.7913(4) 0.2918(2) 0.2382(4) 0.042(1) Uani 1.00 d . . .
N(42) N 0.8718(4) 0.3400(2) 0.3145(4) 0.041(1) Uani 1.00 d . . .
N(51) N 0.8663(4) 0.2354(2) 0.4388(4) 0.042(1) Uani 1.00 d . . .
N(52) N 0.9332(4) 0.2914(2) 0.4976(4) 0.042(1) Uani 1.00 d . . .
N(61) N 0.8109(5) 0.3832(3) 0.6008(5) 0.057(1) Uani 1.00 d . . .
N(62) N 0.8049(4) 0.3840(3) 0.4845(5) 0.053(1) Uani 1.00 d . . .
N(71) N 0.5760(4) 0.0981(2) 0.1273(5) 0.048(1) Uani 1.00 d . . .
N(81) N 0.068(1) 0.2683(7) 0.001(1) 0.151(5) Uani 1.00 d . . .
N(82) N 1.2331(7) 0.1080(4) 0.5433(8) 0.096(2) Uani 1.00 d . . .
N(83) N 0.6864(9) 0.1665(6) 0.6393(8) 0.148(5) Uani 1.00 d . . .
C(11) C 0.3349(5) 0.1454(3) -0.0638(5) 0.048(1) Uani 1.00 d . . .
C(12) C 0.2238(6) 0.1269(4) -0.1372(6) 0.061(2) Uani 1.00 d . . .
C(13) C 0.1759(5) 0.1188(3) -0.0584(6) 0.055(2) Uani 1.00 d . . .
C(14) C 0.4216(6) 0.1613(4) -0.1054(6) 0.061(2) Uani 1.00 d . . .
C(15) C 0.0589(6) 0.0988(4) -0.0861(7) 0.074(2) Uani 1.00 d . . .
C(21) C 0.4807(5) 0.0351(3) 0.3146(6) 0.044(1) Uani 1.00 d . . .
C(22) C 0.3986(6) -0.0048(3) 0.3174(6) 0.052(2) Uani 1.00 d . . .
C(23) C 0.3015(5) 0.0239(3) 0.2686(6) 0.049(1) Uani 1.00 d . . .
C(24) C 0.6007(5) 0.0261(3) 0.3574(7) 0.055(2) Uani 1.00 d . . .
C(25) C 0.1881(6) 0.0019(4) 0.2489(7) 0.065(2) Uani 1.00 d . . .
C(31) C 0.4087(6) 0.2768(3) 0.3796(6) 0.054(2) Uani 1.00 d . . .
C(32) C 0.3117(6) 0.2893(3) 0.3966(7) 0.060(2) Uani 1.00 d . . .
C(33) C 0.2380(5) 0.2376(3) 0.3237(6) 0.048(1) Uani 1.00 d . . .
C(34) C 0.5140(6) 0.3166(4) 0.4376(8) 0.077(2) Uani 1.00 d . . .
C(35) C 0.1221(6) 0.2266(4) 0.3073(7) 0.062(2) Uani 1.00 d . . .
C(41) C 0.7903(5) 0.2844(3) 0.1252(5) 0.049(2) Uani 1.00 d . . .
C(42) C 0.8688(6) 0.3277(3) 0.1284(6) 0.060(2) Uani 1.00 d . . .
C(43) C 0.9196(6) 0.3621(3) 0.2472(6) 0.056(2) Uani 1.00 d . . .
C(44) C 0.7188(6) 0.2326(4) 0.0202(6) 0.067(2) Uani 1.00 d . . .
C(45) C 0.7868(9) 0.1811(4) -0.0172(8) 0.091(3) Uani 1.00 d . . .
C(46) C 0.6483(7) 0.2635(5) -0.0850(7) 0.081(3) Uani 1.00 d . . .
C(47) C 1.0098(7) 0.4153(4) 0.3016(7) 0.077(3) Uani 1.00 d . . .
C(48) C 1.085(1) 0.4021(6) 0.220(1) 0.073(4) Uani 0.63 d P . .
C(48A) C 1.106(2) 0.403(1) 0.350(2) 0.06934(7) Uiso 0.37 d P . .
C(49) C 0.981(1) 0.4758(5) 0.323(1) 0.078(4) Uani 0.63 d P . .
C(49A) C 0.977(2) 0.466(1) 0.205(2) 0.08767(9) Uiso 0.37 d P . .
C(51) C 0.9244(5) 0.1856(3) 0.4759(6) 0.045(1) Uani 1.00 d . . .
C(52) C 1.0278(5) 0.2082(3) 0.5598(6) 0.047(1) Uani 1.00 d . . .
C(53) C 1.0320(5) 0.2748(3) 0.5725(5) 0.049(1) Uani 1.00 d . . .
C(54) C 0.8786(5) 0.1163(3) 0.4228(6) 0.051(2) Uani 1.00 d . . .
C(55) C 0.9182(9) 0.0855(4) 0.3237(8) 0.091(3) Uani 1.00 d . . .
C(56) C 0.9045(8) 0.0774(4) 0.5201(8) 0.078(2) Uani 1.00 d . . .
C(57) C 1.1246(6) 0.3243(3) 0.6545(6) 0.061(2) Uani 1.00 d . . .
C(58) C 1.2326(7) 0.2926(5) 0.6973(8) 0.087(3) Uani 1.00 d . . .
C(59) C 1.1005(7) 0.3614(4) 0.7623(7) 0.081(3) Uani 1.00 d . . .
C(61) C 0.7402(7) 0.4257(4) 0.6201(8) 0.069(2) Uani 1.00 d . . .
C(62) C 0.6913(7) 0.4542(4) 0.5230(10) 0.080(3) Uani 1.00 d . . .
C(63) C 0.7342(7) 0.4294(3) 0.4401(8) 0.068(2) Uani 1.00 d . . .
C(64) C 0.730(1) 0.4370(7) 0.741(1) 0.127(5) Uani 1.00 d . . .
C(65) C 0.643(2) 0.468(1) 0.754(2) 0.27(1) Uani 1.00 d . . .
C(66) C 0.815(2) 0.4172(7) 0.845(1) 0.172(7) Uani 1.00 d . . .
C(67) C 0.7039(8) 0.4473(5) 0.3153(10) 0.090(3) Uani 1.00 d . . .
C(68) C 0.703(1) 0.5203(6) 0.328(1) 0.161(6) Uani 1.00 d . . .
C(69) C 0.595(1) 0.4134(6) 0.218(1) 0.122(4) Uani 1.00 d . . .
C(71) C 0.6198(5) 0.0649(3) 0.0792(6) 0.050(1) Uani 1.00 d . . .
C(72) C 0.6763(6) 0.0206(3) 0.0153(7) 0.067(2) Uani 1.00 d . . .
C(81) C 0.159(1) 0.2868(7) 0.033(1) 0.117(4) Uani 1.00 d . . .
C(82) C 0.274(1) 0.3099(6) 0.076(1) 0.109(3) Uani 1.00 d . . .
C(83) C 1.3110(8) 0.1274(4) 0.5470(8) 0.070(2) Uani 1.00 d . . .
C(84) C 1.4171(8) 0.1517(4) 0.5559(7) 0.080(2) Uani 1.00 d . . .
C(85) C 0.7623(9) 0.2031(5) 0.6800(8) 0.087(3) Uani 1.00 d . . .
C(86) C 0.854(1) 0.2484(5) 0.7252(9) 0.106(4) Uani 1.00 d . . .
B(1) B 0.2501(5) 0.1289(3) 0.1798(6) 0.041(1) Uani 1.00 d . . .
B(2) B 0.9007(6) 0.3546(3) 0.4530(6) 0.043(1) Uani 1.00 d . . .
H(1) H 0.1760 0.1183 0.1686 0.0499 Uiso 1.00 calc . . .
H(01) H 0.6544 0.1782 0.4512 0.0049 Uiso 1.00 calc . . .
H(2) H 0.1893 0.1210 -0.2240 0.0748 Uiso 1.00 calc . . .
H(02) H 0.5325 0.2760 0.1978 0.0932 Uiso 1.00 calc . . .
H(3) H 0.4436 0.1221 -0.1427 0.0619 Uiso 1.00 calc . . .
H(4) H 0.4836 0.1837 -0.0362 0.0619 Uiso 1.00 calc . . .
H(5) H 0.3934 0.1886 -0.1636 0.0619 Uiso 1.00 calc . . .
H(6) H 0.0355 0.1255 -0.0272 0.0748 Uiso 1.00 calc . . .
H(7) H 0.0536 0.0543 -0.0813 0.0748 Uiso 1.00 calc . . .
H(8) H 0.0131 0.1042 -0.1666 0.0748 Uiso 1.00 calc . . .
H(9) H 0.4081 -0.0437 0.3487 0.0654 Uiso 1.00 calc . . .
H(10) H 0.6212 0.0005 0.4188 0.0557 Uiso 1.00 calc . . .
H(11) H 0.6408 0.0676 0.3913 0.0557 Uiso 1.00 calc . . .
H(12) H 0.6175 0.0044 0.2895 0.0557 Uiso 1.00 calc . . .
H(13) H 0.1587 0.0348 0.2928 0.0659 Uiso 1.00 calc . . .
H(14) H 0.1905 -0.0373 0.2780 0.0659 Uiso 1.00 calc . . .
H(15) H 0.1427 -0.0059 0.1632 0.0659 Uiso 1.00 calc . . .
H(16) H 0.2995 0.3269 0.4500 0.0724 Uiso 1.00 calc . . .
H(17) H 0.5630 0.2997 0.5052 0.0778 Uiso 1.00 calc . . .
H(18) H 0.5014 0.3605 0.4657 0.0778 Uiso 1.00 calc . . .
H(19) H 0.5464 0.3151 0.3784 0.0778 Uiso 1.00 calc . . .
H(20) H 0.1033 0.2625 0.3574 0.0629 Uiso 1.00 calc . . .
H(21) H 0.1138 0.1874 0.3320 0.0629 Uiso 1.00 calc . . .
H(22) H 0.0749 0.2237 0.2233 0.0629 Uiso 1.00 calc . . .
H(23) H 0.9632 0.3853 0.4924 0.0509 Uiso 1.00 calc . . .
H(24) H 0.8848 0.3327 0.0590 0.0718 Uiso 1.00 calc . . .
H(25) H 0.6699 0.2125 0.0459 0.0818 Uiso 1.00 calc . . .
H(26) H 0.7392 0.1466 -0.0801 0.0914 Uiso 1.00 calc . . .
H(27) H 0.8306 0.1636 0.0526 0.0914 Uiso 1.00 calc . . .
H(28) H 0.8339 0.1993 -0.0475 0.0914 Uiso 1.00 calc . . .
H(29) H 0.6043 0.2945 -0.0572 0.0811 Uiso 1.00 calc . . .
H(30) H 0.6012 0.2308 -0.1512 0.0811 Uiso 1.00 calc . . .
H(31) H 0.6946 0.2854 -0.1116 0.0811 Uiso 1.00 calc . . .
H(32) H 1.0856 0.1830 0.6029 0.0575 Uiso 1.00 calc . . .
H(33) H 0.7998 0.1160 0.3847 0.0622 Uiso 1.00 calc . . .
H(34) H 0.8813 0.0432 0.2841 0.0926 Uiso 1.00 calc . . .
H(35) H 0.9959 0.0813 0.3594 0.0926 Uiso 1.00 calc . . .
H(36) H 0.9024 0.1120 0.2643 0.0926 Uiso 1.00 calc . . .
H(37) H 0.8758 0.0971 0.5795 0.0789 Uiso 1.00 calc . . .
H(38) H 0.9830 0.0764 0.5604 0.0789 Uiso 1.00 calc . . .
H(39) H 0.8727 0.0340 0.4841 0.0789 Uiso 1.00 calc . . .
H(40) H 1.1307 0.3553 0.6079 0.0735 Uiso 1.00 calc . . .
H(41) H 1.2282 0.2609 0.7416 0.0895 Uiso 1.00 calc . . .
H(42) H 1.2904 0.3250 0.7490 0.0895 Uiso 1.00 calc . . .
H(43) H 1.2478 0.2721 0.6273 0.0895 Uiso 1.00 calc . . .
H(44) H 1.1573 0.3953 0.8096 0.0822 Uiso 1.00 calc . . .
H(45) H 1.0980 0.3325 0.8126 0.0822 Uiso 1.00 calc . . .
H(46) H 1.0312 0.3803 0.7322 0.0822 Uiso 1.00 calc . . .
H(47) H 0.6365 0.4859 0.5154 0.0942 Uiso 1.00 calc . . .
H(48) H 0.6379 0.4836 0.8295 0.2816 Uiso 1.00 calc . . .
H(49) H 0.5893 0.4803 0.6813 0.2816 Uiso 1.00 calc . . .
H(50) H 0.7865 0.4091 0.9021 0.1724 Uiso 1.00 calc . . .
H(51) H 0.8738 0.4514 0.8857 0.1724 Uiso 1.00 calc . . .
H(52) H 0.8463 0.3786 0.8169 0.1724 Uiso 1.00 calc . . .
H(53) H 0.7593 0.4329 0.2855 0.1072 Uiso 1.00 calc . . .
H(54) H 0.7750 0.5404 0.3775 0.1646 Uiso 1.00 calc . . .
H(55) H 0.6531 0.5370 0.3660 0.1646 Uiso 1.00 calc . . .
H(56) H 0.6785 0.5309 0.2485 0.1646 Uiso 1.00 calc . . .
H(57) H 0.5351 0.4303 0.2367 0.1248 Uiso 1.00 calc . . .
H(58) H 0.5953 0.3676 0.2130 0.1248 Uiso 1.00 calc . . .
H(59) H 0.5867 0.4215 0.1384 0.1248 Uiso 1.00 calc . . .
H(60) H 0.6784 -0.0210 0.0370 0.0679 Uiso 1.00 calc . . .
H(61) H 0.7505 0.0378 0.0399 0.0679 Uiso 1.00 calc . . .
H(62) H 0.6386 0.0156 -0.0712 0.0679 Uiso 1.00 calc . . .
H(63) H 0.3195 0.2796 0.1202 0.1110 Uiso 1.00 calc . . .
H(64) H 0.2860 0.3514 0.1312 0.1110 Uiso 1.00 calc . . .
H(65) H 0.2919 0.3132 0.0090 0.1110 Uiso 1.00 calc . . .
H(66) H 1.4744 0.1383 0.6222 0.0806 Uiso 1.00 calc . . .
H(67) H 1.4201 0.1981 0.5697 0.0806 Uiso 1.00 calc . . .
H(68) H 1.4258 0.1343 0.4807 0.0806 Uiso 1.00 calc . . .
H(69) H 0.8857 0.2568 0.8126 0.1059 Uiso 1.00 calc . . .
H(70) H 0.8308 0.2883 0.6988 0.1059 Uiso 1.00 calc . . .
H(71) H 0.9076 0.2315 0.6937 0.1059 Uiso 1.00 calc . . .

loop_
_atom_site_aniso_label
_atom_site_aniso_U_11
_atom_site_aniso_U_22
_atom_site_aniso_U_33
_atom_site_aniso_U_12
_atom_site_aniso_U_13
_atom_site_aniso_U_23
Pd(1) 0.0315(2) 0.0414(2) 0.0360(2) -0.0075(2) 0.0128(2) 0.0082(2)
Ni(1) 0.0303(4) 0.0439(4) 0.0366(4) -0.0066(3) 0.0127(3) 0.0070(3)
O(1) 0.035(2) 0.050(2) 0.038(2) -0.010(2) 0.011(2) 0.014(2)
O(2) 0.042(2) 0.049(2) 0.044(2) -0.010(2) 0.016(2) 0.011(2)
N(11) 0.031(2) 0.050(3) 0.032(2) -0.010(2) 0.007(2) 0.009(2)
N(12) 0.028(2) 0.054(3) 0.039(2) -0.006(2) 0.008(2) 0.007(2)
N(21) 0.033(2) 0.040(2) 0.043(2) -0.007(2) 0.014(2) 0.006(2)
N(22) 0.033(2) 0.044(2) 0.043(2) -0.010(2) 0.018(2) 0.008(2)
N(31) 0.035(3) 0.046(3) 0.046(3) -0.006(2) 0.016(2) 0.004(2)
N(32) 0.031(2) 0.047(3) 0.043(2) -0.005(2) 0.018(2) 0.005(2)
N(41) 0.041(3) 0.043(3) 0.039(2) -0.010(2) 0.013(2) 0.004(2)
N(42) 0.039(3) 0.041(2) 0.045(3) -0.017(2) 0.019(2) 0.005(2)
N(51) 0.037(3) 0.040(2) 0.047(3) -0.008(2) 0.016(2) 0.005(2)
N(52) 0.036(3) 0.043(3) 0.039(2) -0.009(2) 0.007(2) 0.006(2)
N(61) 0.057(4) 0.057(3) 0.057(3) -0.006(3) 0.029(3) -0.003(3)
N(62) 0.047(3) 0.051(3) 0.058(3) -0.010(2) 0.022(3) 0.006(3)
N(71) 0.045(3) 0.051(3) 0.051(3) 0.005(2) 0.028(2) 0.001(2)
N(81) 0.124(10) 0.20(1) 0.129(9) 0.000(9) 0.029(8) 0.065(8)
N(82) 0.072(5) 0.105(6) 0.111(6) 0.008(4) 0.037(5) 0.025(5)
N(83) 0.132(9) 0.22(1) 0.081(6) -0.070(9) 0.041(6) -0.003(7)
C(11) 0.042(3) 0.059(4) 0.037(3) -0.010(3) 0.011(3) 0.009(3)
C(12) 0.042(4) 0.088(5) 0.042(3) -0.012(3) 0.004(3) 0.014(3)
C(13) 0.040(3) 0.069(4) 0.047(3) -0.008(3) 0.010(3) 0.006(3)
C(14) 0.053(4) 0.085(5) 0.047(4) -0.010(3) 0.022(3) 0.014(3)
C(15) 0.040(4) 0.114(6) 0.055(4) -0.022(4) 0.004(3) 0.016(4)
C(21) 0.037(3) 0.047(3) 0.050(3) -0.003(2) 0.015(3) 0.019(3)
C(22) 0.055(4) 0.046(3) 0.061(4) -0.006(3) 0.027(3) 0.016(3)
C(23) 0.044(4) 0.049(3) 0.057(4) -0.011(3) 0.023(3) 0.008(3)
C(24) 0.046(4) 0.055(4) 0.067(4) 0.004(3) 0.021(3) 0.024(3)
C(25) 0.046(4) 0.071(4) 0.083(5) -0.017(3) 0.029(4) 0.022(4)
C(31) 0.053(4) 0.045(3) 0.058(4) -0.009(3) 0.023(3) -0.008(3)
C(32) 0.057(4) 0.054(4) 0.074(5) 0.003(3) 0.036(4) 0.004(4)
C(33) 0.038(3) 0.050(3) 0.058(4) 0.005(3) 0.023(3) 0.010(3)
C(34) 0.052(5) 0.076(5) 0.088(6) -0.017(4) 0.029(4) -0.018(4)
C(35) 0.051(4) 0.070(4) 0.077(5) 0.008(3) 0.037(4) 0.018(4)
C(41) 0.053(4) 0.064(4) 0.032(3) -0.020(3) 0.017(3) 0.010(3)
C(42) 0.066(5) 0.067(4) 0.048(3) -0.025(3) 0.025(3) 0.007(3)
C(43) 0.060(4) 0.059(4) 0.050(4) -0.022(3) 0.020(3) 0.016(3)
C(44) 0.064(5) 0.085(5) 0.048(4) -0.040(4) 0.021(3) 0.000(4)
C(45) 0.128(8) 0.065(5) 0.080(6) -0.022(5) 0.053(6) -0.010(4)
C(46) 0.078(6) 0.113(7) 0.045(4) -0.027(5) 0.018(4) 0.009(4)
C(47) 0.092(6) 0.075(5) 0.063(4) -0.050(4) 0.032(4) 0.006(4)
C(48) 0.061(7) 0.073(7) 0.100(9) -0.023(6) 0.056(7) 0.003(7)
C(49) 0.071(8) 0.042(6) 0.12(1) -0.020(5) 0.052(8) -0.003(7)
C(51) 0.035(3) 0.049(3) 0.051(3) -0.001(2) 0.017(3) 0.013(3)
C(52) 0.033(3) 0.053(3) 0.055(4) -0.001(2) 0.013(3) 0.021(3)
C(53) 0.042(3) 0.056(3) 0.042(3) -0.014(3) 0.009(3) 0.013(3)
C(54) 0.042(3) 0.042(3) 0.068(4) -0.006(2) 0.019(3) 0.012(3)
C(55) 0.128(8) 0.060(5) 0.075(5) -0.020(5) 0.040(6) -0.009(4)
C(56) 0.097(7) 0.054(4) 0.092(6) 0.000(4) 0.041(5) 0.027(4)
C(57) 0.051(4) 0.064(4) 0.050(4) -0.021(3) -0.002(3) 0.013(3)
C(58) 0.046(4) 0.106(7) 0.081(6) -0.026(4) -0.005(4) 0.017(5)
C(59) 0.083(6) 0.076(5) 0.055(4) -0.015(4) 0.001(4) 0.002(4)
C(61) 0.065(5) 0.066(5) 0.080(5) -0.011(4) 0.044(4) -0.007(4)
C(62) 0.067(5) 0.046(4) 0.119(7) 0.001(3) 0.044(5) -0.013(5)
C(63) 0.070(5) 0.045(4) 0.080(5) -0.008(3) 0.020(4) 0.013(4)
C(64) 0.111(9) 0.13(1) 0.14(1) -0.032(7) 0.090(9) -0.036(9)
C(65) 0.18(2) 0.42(3) 0.17(2) 0.12(2) 0.10(1) -0.04(2)
C(66) 0.30(2) 0.15(1) 0.12(1) 0.04(1) 0.14(1) 0.039(10)
C(67) 0.068(6) 0.093(6) 0.121(8) 0.021(5) 0.036(6) 0.050(6)
C(68) 0.16(1) 0.095(8) 0.20(1) -0.026(8) 0.01(1) 0.092(9)
C(69) 0.111(9) 0.101(8) 0.131(10) -0.002(7) 0.018(8) 0.034(7)
C(71) 0.044(4) 0.056(4) 0.045(3) -0.013(3) 0.014(3) 0.009(3)
C(72) 0.073(5) 0.055(4) 0.073(5) -0.006(3) 0.043(4) -0.018(4)
C(81) 0.13(1) 0.14(1) 0.102(9) 0.037(9) 0.044(9) 0.062(8)
C(82) 0.105(9) 0.129(9) 0.094(7) 0.031(7) 0.031(7) 0.042(7)
C(83) 0.072(6) 0.068(5) 0.067(5) 0.018(4) 0.025(4) 0.017(4)
C(84) 0.086(6) 0.099(6) 0.055(4) 0.007(5) 0.024(4) 0.024(4)
C(85) 0.092(7) 0.108(8) 0.060(5) -0.009(6) 0.033(5) 0.011(5)
C(86) 0.15(1) 0.098(7) 0.090(7) -0.033(7) 0.069(7) 0.002(6)
B(1) 0.021(3) 0.055(4) 0.045(3) -0.005(2) 0.011(3) 0.007(3)
B(2) 0.045(4) 0.033(3) 0.043(3) -0.012(3) 0.013(3) -0.002(3)

loop_
_atom_type_symbol
_atom_type_description
_atom_type_scat_dispersion_real
_atom_type_scat_dispersion_imag
_atom_type_scat_source
C C 0.003 0.002
;International Tables for Crystallography
(1992, Vol. C, Tables 4.2.6.8 and 6.1.1.4)
;
H H 0.000 0.000
;International Tables for Crystallography
(1992, Vol. C, Table 6.1.1.4)
;
O O 0.011 0.006
;International Tables for Crystallography
(1992, Vol. C, Tables 4.2.6.8 and 6.1.1.4)
;
N N 0.006 0.003
;International Tables for Crystallography
(1992, Vol. C, Tables 4.2.6.8 and 6.1.1.4)
;
Pd Pd -0.999 1.007
;International Tables for Crystallography
(1992, Vol. C, Tables 4.2.6.8 and 6.1.1.4)
;
B B 0.001 0.001
;International Tables for Crystallography
(1992, Vol. C, Tables 4.2.6.8 and 6.1.1.4)
;
Ni Ni 0.339 1.112
;International Tables for Crystallography
(1992, Vol. C, Tables 4.2.6.8 and 6.1.1.4)
;

loop_
_geom_angle_atom_site_label_1
_geom_angle_atom_site_label_2
_geom_angle_atom_site_label_3
_geom_angle
_geom_angle_site_symmetry_1
_geom_angle_site_symmetry_2
_geom_angle_site_symmetry_3
_geom_angle_publ_flag
O(1) Pd(1) O(2) 80.8(2) . . . yes
O(1) Pd(1) N(41) 175.3(2) . . . yes
O(1) Pd(1) N(51) 96.1(2) . . . yes
O(2) Pd(1) N(41) 96.5(2) . . . yes
O(2) Pd(1) N(51) 176.7(2) . . . yes
N(41) Pd(1) N(51) 86.7(2) . . . yes
O(1) Ni(1) O(2) 78.4(2) . . . yes
O(1) Ni(1) N(11) 171.3(2) . . . yes
O(1) Ni(1) N(21) 96.4(2) . . . yes
O(1) Ni(1) N(31) 98.4(2) . . . yes
O(1) Ni(1) N(71) 85.6(2) . . . yes
O(2) Ni(1) N(11) 95.0(2) . . . yes
O(2) Ni(1) N(21) 173.5(2) . . . yes
O(2) Ni(1) N(31) 98.2(2) . . . yes
O(2) Ni(1) N(71) 86.0(2) . . . yes
N(11) Ni(1) N(21) 89.8(2) . . . yes
N(11) Ni(1) N(31) 88.1(2) . . . yes
N(11) Ni(1) N(71) 88.3(2) . . . yes
N(21) Ni(1) N(31) 86.4(2) . . . yes
N(21) Ni(1) N(71) 89.7(2) . . . yes
N(31) Ni(1) N(71) 174.7(2) . . . yes
Pd(1) O(1) Ni(1) 100.1(2) . . . yes
Pd(1) O(2) Ni(1) 98.8(2) . . . yes
Ni(1) N(11) N(12) 116.5(4) . . . yes
Ni(1) N(11) C(11) 135.9(4) . . . yes
N(12) N(11) C(11) 107.4(4) . . . yes
N(11) N(12) C(13) 109.3(6) . . . yes
N(11) N(12) B(1) 119.8(4) . . . yes
C(13) N(12) B(1) 130.9(6) . . . yes
Ni(1) N(21) N(22) 116.7(3) . . . yes
Ni(1) N(21) C(21) 135.1(4) . . . yes
N(22) N(21) C(21) 108.1(5) . . . yes
N(21) N(22) C(23) 109.0(5) . . . yes
N(21) N(22) B(1) 120.0(5) . . . yes
C(23) N(22) B(1) 131.0(5) . . . yes
Ni(1) N(31) N(32) 115.8(3) . . . yes
Ni(1) N(31) C(31) 137.9(5) . . . yes
N(32) N(31) C(31) 106.3(5) . . . yes
N(31) N(32) C(33) 110.1(4) . . . yes
N(31) N(32) B(1) 119.9(5) . . . yes
C(33) N(32) B(1) 130.0(5) . . . yes
Pd(1) N(41) N(42) 120.3(4) . . . yes
Pd(1) N(41) C(41) 131.3(4) . . . yes
N(42) N(41) C(41) 107.6(5) . . . yes
N(41) N(42) C(43) 108.8(5) . . . yes
N(41) N(42) B(2) 119.7(5) . . . yes
C(43) N(42) B(2) 131.2(5) . . . yes
Pd(1) N(51) N(52) 120.1(3) . . . yes
Pd(1) N(51) C(51) 131.7(3) . . . yes
N(52) N(51) C(51) 107.8(4) . . . yes
N(51) N(52) C(53) 107.9(5) . . . yes
N(51) N(52) B(2) 120.2(4) . . . yes
C(53) N(52) B(2) 130.2(5) . . . yes
N(62) N(61) C(61) 105.3(6) . . . yes
N(61) N(62) C(63) 108.3(6) . . . yes
N(61) N(62) B(2) 115.8(5) . . . yes
C(63) N(62) B(2) 132.0(7) . . . yes
Ni(1) N(71) C(71) 179.1(6) . . . yes
N(11) C(11) C(12) 109.5(7) . . . yes
N(11) C(11) C(14) 123.4(5) . . . yes
C(12) C(11) C(14) 127.1(6) . . . yes
C(11) C(12) C(13) 105.9(6) . . . yes
N(12) C(13) C(12) 107.8(6) . . . yes
N(12) C(13) C(15) 123.0(7) . . . yes
C(12) C(13) C(15) 129.2(6) . . . yes
N(21) C(21) C(22) 108.9(5) . . . yes
N(21) C(21) C(24) 123.3(6) . . . yes
C(22) C(21) C(24) 127.8(6) . . . yes
C(21) C(22) C(23) 106.2(6) . . . yes
N(22) C(23) C(22) 107.9(6) . . . yes
N(22) C(23) C(25) 123.0(6) . . . yes
C(22) C(23) C(25) 129.1(7) . . . yes
N(31) C(31) C(32) 110.1(6) . . . yes
N(31) C(31) C(34) 121.7(7) . . . yes
C(32) C(31) C(34) 128.2(6) . . . yes
C(31) C(32) C(33) 106.2(6) . . . yes
N(32) C(33) C(32) 107.3(6) . . . yes
N(32) C(33) C(35) 124.3(5) . . . yes
C(32) C(33) C(35) 128.4(7) . . . yes
N(41) C(41) C(42) 108.7(5) . . . yes
N(41) C(41) C(44) 122.4(7) . . . yes
C(42) C(41) C(44) 128.8(7) . . . yes
C(41) C(42) C(43) 107.9(7) . . . yes
N(42) C(43) C(42) 107.1(6) . . . yes
N(42) C(43) C(47) 122.6(6) . . . yes
C(42) C(43) C(47) 130.3(8) . . . yes
C(41) C(44) C(45) 111.0(6) . . . yes
C(41) C(44) C(46) 109.4(6) . . . yes
C(45) C(44) C(46) 112.6(7) . . . yes
C(43) C(47) C(48) 106.6(7) . . . yes
C(43) C(47) C(48A) 121(1) . . . yes
C(43) C(47) C(49) 117.5(9) . . . yes
C(43) C(47) C(49A) 106.4(9) . . . yes
C(48) C(47) C(48A) 60(1) . . . yes
C(48) C(47) C(49) 115(1) . . . yes
C(48) C(47) C(49A) 71(1) . . . yes
C(48A) C(47) C(49) 119(1) . . . yes
C(48A) C(47) C(49A) 118(1) . . . yes
C(49) C(47) C(49A) 53(1) . . . yes
C(47) C(48) C(48A) 45(1) . . . yes
C(47) C(48A) C(48) 73(1) . . . yes
C(47) C(49) C(49A) 76(1) . . . yes
C(47) C(49A) C(49) 50(1) . . . yes
N(51) C(51) C(52) 109.7(5) . . . yes
N(51) C(51) C(54) 121.9(5) . . . yes
C(52) C(51) C(54) 128.3(6) . . . yes
C(51) C(52) C(53) 106.3(5) . . . yes
N(52) C(53) C(52) 108.3(5) . . . yes
N(52) C(53) C(57) 122.5(6) . . . yes
C(52) C(53) C(57) 129.2(5) . . . yes
C(51) C(54) C(55) 110.7(7) . . . yes
C(51) C(54) C(56) 111.8(5) . . . yes
C(55) C(54) C(56) 111.6(6) . . . yes
C(53) C(57) C(58) 110.8(6) . . . yes
C(53) C(57) C(59) 110.5(7) . . . yes
C(58) C(57) C(59) 111.5(6) . . . yes
N(61) C(61) C(62) 111.5(9) . . . yes
N(61) C(61) C(64) 118.2(8) . . . yes
C(62) C(61) C(64) 130.2(9) . . . yes
C(61) C(62) C(63) 106.3(8) . . . yes
N(62) C(63) C(62) 108.4(8) . . . yes
N(62) C(63) C(67) 126.3(8) . . . yes
C(62) C(63) C(67) 125.2(8) . . . yes
C(61) C(64) C(65) 119(1) . . . yes
C(61) C(64) C(66) 119(1) . . . yes
C(65) C(64) C(66) 120(1) . . . yes
C(63) C(67) C(68) 110.8(9) . . . yes
C(63) C(67) C(69) 113.6(10) . . . yes
C(68) C(67) C(69) 111.0(9) . . . yes
N(71) C(71) C(72) 179.2(7) . . . yes
N(81) C(81) C(82) 178(1) . . . yes
N(82) C(83) C(84) 177.6(10) . . . yes
N(83) C(85) C(86) 177(1) . . . yes
N(12) B(1) N(22) 110.2(5) . . . yes
N(12) B(1) N(32) 108.7(5) . . . yes
N(22) B(1) N(32) 108.8(4) . . . yes
N(42) B(2) N(52) 107.7(5) . . . yes
N(42) B(2) N(62) 111.7(5) . . . yes
N(52) B(2) N(62) 112.2(6) . . . yes

loop_
_geom_bond_atom_site_label_1
_geom_bond_atom_site_label_2
_geom_bond_distance
_geom_bond_site_symmetry_1
_geom_bond_site_symmetry_2
_geom_bond_publ_flag
Pd(1) O(1) 1.998(5) . . yes
Pd(1) O(2) 2.015(4) . . yes
Pd(1) N(41) 2.012(6) . . yes
Pd(1) N(51) 2.004(4) . . yes
Ni(1) O(1) 2.046(3) . . yes
Ni(1) O(2) 2.068(5) . . yes
Ni(1) N(11) 2.105(4) . . yes
Ni(1) N(21) 2.093(5) . . yes
Ni(1) N(31) 2.109(5) . . yes
Ni(1) N(71) 2.168(6) . . yes
N(11) N(12) 1.372(8) . . yes
N(11) C(11) 1.329(8) . . yes
N(12) C(13) 1.362(7) . . yes
N(12) B(1) 1.527(10) . . yes
N(21) N(22) 1.368(7) . . yes
N(21) C(21) 1.335(8) . . yes
N(22) C(23) 1.361(9) . . yes
N(22) B(1) 1.524(8) . . yes
N(31) N(32) 1.380(7) . . yes
N(31) C(31) 1.333(8) . . yes
N(32) C(33) 1.349(9) . . yes
N(32) B(1) 1.553(7) . . yes
N(41) N(42) 1.387(6) . . yes
N(41) C(41) 1.342(9) . . yes
N(42) C(43) 1.36(1) . . yes
N(42) B(2) 1.537(9) . . yes
N(51) N(52) 1.378(6) . . yes
N(51) C(51) 1.340(8) . . yes
N(52) C(53) 1.362(7) . . yes
N(52) B(2) 1.535(8) . . yes
N(61) N(62) 1.386(9) . . yes
N(61) C(61) 1.34(1) . . yes
N(62) C(63) 1.368(9) . . yes
N(62) B(2) 1.55(1) . . yes
N(71) C(71) 1.119(9) . . yes
N(81) C(81) 1.16(2) . . yes
N(82) C(83) 1.10(1) . . yes
N(83) C(85) 1.16(2) . . yes
C(11) C(12) 1.407(8) . . yes
C(11) C(14) 1.49(1) . . yes
C(12) C(13) 1.37(1) . . yes
C(13) C(15) 1.50(1) . . yes
C(21) C(22) 1.40(1) . . yes
C(21) C(24) 1.492(9) . . yes
C(22) C(23) 1.380(9) . . yes
C(23) C(25) 1.49(1) . . yes
C(31) C(32) 1.39(1) . . yes
C(31) C(34) 1.48(1) . . yes
C(32) C(33) 1.382(8) . . yes
C(33) C(35) 1.49(1) . . yes
C(41) C(42) 1.38(1) . . yes
C(41) C(44) 1.502(8) . . yes
C(42) C(43) 1.378(8) . . yes
C(43) C(47) 1.50(1) . . yes
C(44) C(45) 1.51(1) . . yes
C(44) C(46) 1.52(1) . . yes
C(47) C(48) 1.64(2) . . yes
C(47) C(48A) 1.23(2) . . yes
C(47) C(49) 1.33(1) . . yes
C(47) C(49A) 1.68(3) . . yes
C(48) C(48A) 1.48(3) . . yes
C(49) C(49A) 1.38(4) . . yes
C(51) C(52) 1.374(7) . . yes
C(51) C(54) 1.507(8) . . yes
C(52) C(53) 1.383(9) . . yes
C(53) C(57) 1.507(8) . . yes
C(54) C(55) 1.52(1) . . yes
C(54) C(56) 1.50(1) . . yes
C(57) C(58) 1.52(1) . . yes
C(57) C(59) 1.52(1) . . yes
C(61) C(62) 1.36(1) . . yes
C(61) C(64) 1.49(2) . . yes
C(62) C(63) 1.35(2) . . yes
C(63) C(67) 1.53(2) . . yes
C(64) C(65) 1.36(3) . . yes
C(64) C(66) 1.46(2) . . yes
C(67) C(68) 1.52(2) . . yes
C(67) C(69) 1.54(1) . . yes
C(71) C(72) 1.47(1) . . yes
C(81) C(82) 1.46(2) . . yes
C(83) C(84) 1.46(1) . . yes
C(85) C(86) 1.42(2) . . yes

loop_
_geom_contact_atom_site_label_1
_geom_contact_atom_site_label_2
_geom_contact_distance
_geom_contact_site_symmetry_1
_geom_contact_site_symmetry_2
_geom_contact_publ_flag
N(11) C(72) 3.479(8) . 2_655 ?
N(12) C(72) 3.359(9) . 2_655 ?
N(21) C(72) 3.450(8) . 2_655 ?
N(22) C(72) 3.337(9) . 2_655 ?
N(22) C(84) 3.582(9) . 1_455 ?
N(31) C(84) 3.59(1) . 1_455 ?
N(32) C(84) 3.567(10) . 1_455 ?
N(81) C(86) 3.40(1) . 1_454 ?
N(81) C(48) 3.41(2) . 1_455 ?
N(83) C(84) 3.31(2) . 1_455 ?
C(13) C(72) 3.52(1) . 2_655 ?
C(15) C(25) 3.561(10) . 2_555 ?
C(23) C(72) 3.51(1) . 2_655 ?
C(23) C(83) 3.59(1) . 1_455 ?
C(32) C(48A) 3.56(2) . 1_455 ?
C(48) C(81) 3.39(2) . 1_655 ?
Pd(1) N(52) 2.947(4) . . ?
Pd(1) N(42) 2.964(5) . . ?
Pd(1) Ni(1) 3.1004(9) . . ?
Ni(1) N(22) 2.971(5) . . ?
Ni(1) N(32) 2.980(6) . . ?
Ni(1) N(12) 2.981(4) . . ?
O(1) O(2) 2.600(6) . . ?
O(1) N(51) 2.976(6) . . ?
O(1) N(21) 3.086(6) . . ?
O(1) N(31) 3.145(6) . . ?
O(2) N(41) 3.003(7) . . ?
O(2) N(11) 3.076(6) . . ?
O(2) N(31) 3.156(8) . . ?
N(11) N(31) 2.929(7) . . ?
N(11) N(21) 2.963(7) . . ?
N(11) N(32) 3.010(8) . . ?
N(11) N(22) 3.048(8) . . ?
N(12) N(22) 2.502(7) . . ?
N(12) N(32) 2.503(7) . . ?
N(12) N(21) 3.048(6) . . ?
N(12) N(31) 3.064(6) . . ?
N(21) N(31) 2.877(6) . . ?
N(21) N(32) 3.010(7) . . ?
N(22) N(32) 2.502(6) . . ?
N(22) N(31) 3.019(6) . . ?
N(41) N(51) 2.756(7) . . ?
N(41) N(52) 2.978(6) . . ?
N(42) N(51) 2.933(8) . . ?
N(51) N(61) 3.565(7) . . ?
N(52) N(61) 2.905(8) . . ?

loop_
_geom_torsion_atom_site_label_1
_geom_torsion_atom_site_label_2
_geom_torsion_atom_site_label_3
_geom_torsion_atom_site_label_4
_geom_torsion
_geom_torsion_site_symmetry_1
_geom_torsion_site_symmetry_2
_geom_torsion_site_symmetry_3
_geom_torsion_site_symmetry_4
_geom_torsion_publ_flag
? ? ? ? ? ? ? ? ? ?
